data_4341090
loop_
_publ_author_name
'Bolotin, Dmitrii S.'
'Kulish, Kirill I.'
'Bokach, Nadezhda A.'
'Starova, Galina L.'
'Gurzhiy, Vladislav V.'
'Kukushkin, Vadim Yu'

_publ_section_title
;
 Zinc(II)-Mediated Nitrile-Amidoxime Coupling Gives New Insights into
 H(+)-Assisted Generation of 1,2,4-Oxadiazoles.
;
_journal_issue 19
_journal_name_full 'Inorganic chemistry'
_journal_page_first 10312
_journal_page_last 10324
_journal_paper_doi 10.1021/ic501333s
_journal_volume 53
_journal_year 2014
_chemical_formula_moiety 'C10 H12 Cl2 N4 O2 Zn'
_chemical_formula_sum 'C10 H12 Cl2 N4 O2 Zn'
_chemical_formula_weight 356.51
_chemical_name_systematic
;
 ? 
;
_space_group_crystal_system triclinic
_space_group_IT_number 2
_space_group_name_Hall '-P 1'
_space_group_name_H-M_alt 'P -1'
_symmetry_space_group_name_Hall '-P 1'
_symmetry_space_group_name_H-M 'P -1'
_atom_sites_solution_hydrogens geom
_atom_sites_solution_primary direct
_atom_sites_solution_secondary difmap
_audit_creation_date 2014-05-21
_audit_creation_method
;
  Olex2 1.2-ac2
  (compiled 2012.03.27 svn.r2268, GUI svn.r4156)
;
_cell_angle_alpha 106.485(8)
_cell_angle_beta 106.955(9)
_cell_angle_gamma 102.763(9)
_cell_formula_units_Z 2
_cell_length_a 7.1856(8)
_cell_length_b 9.5278(10)
_cell_length_c 11.3728(9)
_cell_measurement_reflns_used 1569
_cell_measurement_temperature 100(2)
_cell_measurement_theta_max 74.5630
_cell_measurement_theta_min 4.3910
_cell_volume 673.88(14)
_computing_cell_refinement
;
CrysAlisPro, Agilent Technologies,
Version 1.171.36.32 (release 02-08-2013 CrysAlis171 .NET)
(compiled Aug  2 2013,16:46:58)
;
_computing_data_collection
;
CrysAlisPro, Agilent Technologies,
Version 1.171.36.32 (release 02-08-2013 CrysAlis171 .NET)
(compiled Aug  2 2013,16:46:58)
;
_computing_data_reduction
;
CrysAlisPro, Agilent Technologies,
Version 1.171.36.32 (release 02-08-2013 CrysAlis171 .NET)
(compiled Aug  2 2013,16:46:58)
;
_computing_molecular_graphics
;
O. V. Dolomanov, L. J. Bourhis, R. J. Gildea, J. A. K. Howard and H. Puschmann,
OLEX2: a complete structure solution, refinement and analysis program.
J. Appl. Cryst. (2009). 42, 339-341.
;
_computing_publication_material
;
O. V. Dolomanov, L. J. Bourhis, R. J. Gildea, J. A. K. Howard and H. Puschmann,
OLEX2: a complete structure solution, refinement and analysis program.
J. Appl. Cryst. (2009). 42, 339-341.
;
_computing_structure_refinement
;
SHELXL, G.M. Sheldrick, Acta Cryst.
(2008). A64, 112-122
;
_computing_structure_solution
;
SHELXS, G.M. Sheldrick, Acta Cryst.
(2008). A64, 112-122
;
_diffrn_ambient_temperature 100.01(10)
_diffrn_detector_area_resol_mean 10.3829
_diffrn_measured_fraction_theta_full 0.9750
_diffrn_measured_fraction_theta_max 0.9750
_diffrn_measurement_details
;
  1 omega  -49.00   35.00   1.0000    1.0000
omega____ theta____ kappa____ phi______ frames
    -      -41.0037   38.0000 -120.0000 84

  2 omega  -95.00   -4.00   1.0000    1.0000
omega____ theta____ kappa____ phi______ frames
    -      -41.0037  126.0000 -120.0000 91

  3 omega -104.00  -11.00   1.0000    1.0000
omega____ theta____ kappa____ phi______ frames
    -      -41.0037  -57.0000   90.0000 93

  4 omega -116.00  -15.00   1.0000    1.0000
omega____ theta____ kappa____ phi______ frames
    -      -41.0037  -38.0000  -30.0000 101

  5 omega   63.00   88.00   1.0000    1.0000
omega____ theta____ kappa____ phi______ frames
    -       41.0037 -126.0000   60.0000 25

  6 omega   38.00   92.00   1.0000    2.0000
omega____ theta____ kappa____ phi______ frames
    -      113.0000 -112.0000  150.0000 54

  7 omega   74.00  106.00   1.0000    2.0000
omega____ theta____ kappa____ phi______ frames
    -      113.0000  -95.0000 -120.0000 32

  8 omega  104.00  177.00   1.0000    2.0000
omega____ theta____ kappa____ phi______ frames
    -      113.0000   15.0000  -60.0000 73

  9 omega   43.00   69.00   1.0000    2.0000
omega____ theta____ kappa____ phi______ frames
    -      113.0000  -95.0000 -120.0000 26

 10 omega  138.00  165.00   1.0000    2.0000
omega____ theta____ kappa____ phi______ frames
    -      113.0000   30.0000  -30.0000 27

 11 omega   58.00  108.00   1.0000    2.0000
omega____ theta____ kappa____ phi______ frames
    -      113.0000  -95.0000   60.0000 50

 12 omega   70.00  115.00   1.0000    2.0000
omega____ theta____ kappa____ phi______ frames
    -      113.0000 -112.0000    0.0000 45

 13 omega   45.00   97.00   1.0000    2.0000
omega____ theta____ kappa____ phi______ frames
    -      113.0000  -45.0000   90.0000 52

 14 omega   35.00   96.00   1.0000    2.0000
omega____ theta____ kappa____ phi______ frames
    -      113.0000 -112.0000   30.0000 61

 15 omega   77.00  108.00   1.0000    2.0000
omega____ theta____ kappa____ phi______ frames
    -      113.0000 -112.0000 -180.0000 31

 16 omega  138.00  175.00   1.0000    2.0000
omega____ theta____ kappa____ phi______ frames
    -      113.0000   15.0000 -120.0000 37

 17 omega   74.00  118.00   1.0000    2.0000
omega____ theta____ kappa____ phi______ frames
    -      113.0000   15.0000 -120.0000 44

 18 omega  104.00  130.00   1.0000    2.0000
omega____ theta____ kappa____ phi______ frames
    -      113.0000   30.0000  -30.0000 26

 19 omega   63.00  101.00   1.0000    2.0000
omega____ theta____ kappa____ phi______ frames
    -      113.0000  -95.0000 -180.0000 38

 20 omega   80.00  114.00   1.0000    2.0000
omega____ theta____ kappa____ phi______ frames
    -      113.0000 -112.0000  120.0000 34

 21 omega   41.00   93.00   1.0000    2.0000
omega____ theta____ kappa____ phi______ frames
    -      113.0000  -45.0000 -150.0000 52

 22 omega   68.00   98.00   1.0000    2.0000
omega____ theta____ kappa____ phi______ frames
    -      113.0000  -45.0000  -60.0000 30

 23 omega   37.00   72.00   1.0000    2.0000
omega____ theta____ kappa____ phi______ frames
    -      113.0000  -95.0000 -150.0000 35

 24 omega   80.00  114.00   1.0000    2.0000
omega____ theta____ kappa____ phi______ frames
    -      113.0000 -112.0000 -120.0000 34

 25 omega   59.00   88.00   1.0000    2.0000
omega____ theta____ kappa____ phi______ frames
    -      113.0000  -30.0000    0.0000 29

 26 omega   43.00   78.00   1.0000    2.0000
omega____ theta____ kappa____ phi______ frames
    -      113.0000  -30.0000   90.0000 35

 27 omega   57.00   92.00   1.0000    2.0000
omega____ theta____ kappa____ phi______ frames
    -      113.0000  -45.0000 -120.0000 35

 28 omega   40.00   86.00   1.0000    2.0000
omega____ theta____ kappa____ phi______ frames
    -      113.0000  -30.0000  -30.0000 46
;
_diffrn_measurement_device_type 'SuperNova, Dual, Cu at zero, Atlas'
_diffrn_measurement_method '\w scans'
_diffrn_orient_matrix_UB_11 -0.1889732000
_diffrn_orient_matrix_UB_12 0.0276706000
_diffrn_orient_matrix_UB_13 0.0277147000
_diffrn_orient_matrix_UB_21 -0.0780567000
_diffrn_orient_matrix_UB_22 -0.1692551000
_diffrn_orient_matrix_UB_23 -0.0112152000
_diffrn_orient_matrix_UB_31 0.1209083000
_diffrn_orient_matrix_UB_32 0.0502106000
_diffrn_orient_matrix_UB_33 0.1496898000
_diffrn_radiation_monochromator mirror
_diffrn_radiation_type 'Cu K\a'
_diffrn_radiation_wavelength 1.5418
_diffrn_reflns_av_R_equivalents 0.0709
_diffrn_reflns_av_unetI/netI 0.0733
_diffrn_reflns_limit_h_max 8
_diffrn_reflns_limit_h_min -8
_diffrn_reflns_limit_k_max 10
_diffrn_reflns_limit_k_min -11
_diffrn_reflns_limit_l_max 13
_diffrn_reflns_limit_l_min -9
_diffrn_reflns_number 4676
_diffrn_reflns_theta_full 76.41
_diffrn_reflns_theta_max 69.95
_diffrn_reflns_theta_min 4.38
_diffrn_source 'SuperNova (Cu) X-ray Source'
_exptl_absorpt_coefficient_mu 6.226
_exptl_absorpt_correction_T_max 1.00000
_exptl_absorpt_correction_T_min 0.71715
_exptl_absorpt_correction_type multi-scan
_exptl_absorpt_process_details
;
CrysAlisPro, Agilent Technologies,
Version 1.171.36.32 (release 02-08-2013 CrysAlis171 .NET)
(compiled Aug  2 2013,16:46:58)
Empirical absorption correction using spherical harmonics,
 implemented in SCALE3 ABSPACK scaling algorithm.
;
_exptl_crystal_colour colorless
_exptl_crystal_density_diffrn 1.757
_exptl_crystal_density_method 'not measured'
_exptl_crystal_description tables
_exptl_crystal_F_000 360
_exptl_crystal_size_max 0.12
_exptl_crystal_size_mid 0.10
_exptl_crystal_size_min 0.06
_refine_diff_density_max 0.824
_refine_diff_density_min -0.536
_refine_diff_density_rms 0.114
_refine_ls_extinction_method none
_refine_ls_goodness_of_fit_ref 1.039
_refine_ls_hydrogen_treatment mixed
_refine_ls_matrix_type full
_refine_ls_number_parameters 173
_refine_ls_number_reflns 2433
_refine_ls_number_restraints 0
_refine_ls_restrained_S_all 1.039
_refine_ls_R_factor_all 0.0763
_refine_ls_R_factor_gt 0.0505
_refine_ls_shift/su_max 0.000
_refine_ls_shift/su_mean 0.000
_refine_ls_structure_factor_coef Fsqd
_refine_ls_weighting_details 'calc w=1/[\s^2^(Fo^2^)+(0.0522P)^2^+0.5859P] where P=(Fo^2^+2Fc^2^)/3'
_refine_ls_weighting_scheme calc
_refine_ls_wR_factor_gt 0.1063
_refine_ls_wR_factor_ref 0.1189
_reflns_number_gt 1825
_reflns_number_total 2433
_reflns_threshold_expression >2sigma(I)
_cod_data_source_file ic501333s_si_001.cif
_cod_data_source_block 3e
_cod_depositor_comments 'Adding full bibliography for 4341086--4341092.cif.'
_cod_original_cell_volume 673.88(12)
_cod_database_code 4341090
_chemical_oxdiff_formula 'c10 h12 o2 n4 cl2 zn1'
_reflns_odcompleteness_completeness 88.76
_reflns_odcompleteness_iscentric 1
_reflns_odcompleteness_theta 80.95

loop_
_space_group_symop_id
_space_group_symop_operation_xyz
1 'x, y, z'
2 '-x, -y, -z'

loop_
_atom_site_label
_atom_site_type_symbol
_atom_site_fract_x
_atom_site_fract_y
_atom_site_fract_z
_atom_site_U_iso_or_equiv
_atom_site_adp_type
_atom_site_occupancy
_atom_site_symmetry_multiplicity
_atom_site_calc_flag
_atom_site_refinement_flags
Zn1 Zn 0.06603(10) 0.36320(8) 0.86921(7) 0.0211(2) Uani 1 1 d .
Cl2 Cl -0.22766(16) 0.25387(13) 0.68526(12) 0.0203(3) Uani 1 1 d .
Cl1 Cl 0.00996(18) 0.33488(14) 1.04400(12) 0.0239(3) Uani 1 1 d .
O1 O 0.4127(5) 0.3125(4) 0.7899(4) 0.0206(7) Uani 1 1 d .
O2 O 0.4512(5) 0.7361(4) 0.7639(4) 0.0244(8) Uani 1 1 d .
N3 N 0.5214(6) 0.5112(4) 0.7344(4) 0.0177(8) Uani 1 1 d .
H3 H 0.5907 0.4572 0.7046 0.021 Uiso 1 1 calc R
N1 N 0.2792(6) 0.5082(5) 0.8401(4) 0.0214(9) Uani 1 1 d .
H1 H 0.2901 0.6043 0.8582 0.026 Uiso 1 1 calc R
C5 C 0.6717(7) 0.6935(5) 0.6466(5) 0.0186(10) Uani 1 1 d .
N4 N 0.4505(6) 0.0614(5) 0.8069(4) 0.0243(9) Uani 1 1 d .
H4A H 0.5293 0.1174 0.7814 0.029 Uiso 1 1 calc R
H4B H 0.4650 -0.0247 0.8104 0.029 Uiso 1 1 calc R
C10 C 0.8202(7) 0.6258(5) 0.6273(5) 0.0204(10) Uani 1 1 d .
H10 H 0.8373 0.5462 0.6568 0.024 Uiso 1 1 calc R
C1 C 0.3976(7) 0.4509(5) 0.7936(5) 0.0171(9) Uani 1 1 d .
C6 C 0.6444(8) 0.8100(6) 0.5990(5) 0.0228(10) Uani 1 1 d .
H6 H 0.5450 0.8542 0.6111 0.027 Uiso 1 1 calc R
C7 C 0.7640(8) 0.8600(6) 0.5343(5) 0.0255(11) Uani 1 1 d .
H7 H 0.7453 0.9381 0.5031 0.031 Uiso 1 1 calc R
C2 C 0.3064(7) 0.1080(5) 0.8410(5) 0.0193(10) Uani 1 1 d .
C3 C 0.1742(8) 0.0117(6) 0.8876(5) 0.0242(11) Uani 1 1 d .
H3A H 0.0940 -0.0872 0.8174 0.036 Uiso 1 1 calc R
H3B H 0.0837 0.0634 0.9133 0.036 Uiso 1 1 calc R
H3C H 0.2596 -0.0034 0.9623 0.036 Uiso 1 1 calc R
N2 N 0.2725(6) 0.2374(5) 0.8390(4) 0.0206(9) Uani 1 1 d .
C8 C 0.9118(8) 0.7947(6) 0.5153(5) 0.0239(11) Uani 1 1 d .
H8 H 0.9912 0.8278 0.4705 0.029 Uiso 1 1 calc R
C9 C 0.9411(7) 0.6790(6) 0.5637(5) 0.0224(10) Uani 1 1 d .
H9 H 1.0431 0.6371 0.5532 0.027 Uiso 1 1 calc R
C4 C 0.5408(7) 0.6511(6) 0.7201(5) 0.0194(10) Uani 1 1 d .

loop_
_atom_site_aniso_label
_atom_site_aniso_U_11
_atom_site_aniso_U_22
_atom_site_aniso_U_33
_atom_site_aniso_U_23
_atom_site_aniso_U_13
_atom_site_aniso_U_12
Zn1 0.0184(3) 0.0252(3) 0.0248(4) 0.0123(3) 0.0129(3) 0.0066(3)
Cl2 0.0192(5) 0.0197(5) 0.0250(6) 0.0086(5) 0.0109(5) 0.0083(4)
Cl1 0.0290(6) 0.0259(6) 0.0275(7) 0.0142(5) 0.0191(5) 0.0121(5)
O1 0.0232(16) 0.0183(16) 0.034(2) 0.0156(15) 0.0208(15) 0.0100(14)
O2 0.0243(17) 0.0190(16) 0.041(2) 0.0151(16) 0.0206(16) 0.0104(14)
N3 0.0170(19) 0.0159(18) 0.027(2) 0.0106(17) 0.0148(17) 0.0072(16)
N1 0.023(2) 0.0171(19) 0.034(3) 0.0138(18) 0.0183(19) 0.0088(17)
C5 0.018(2) 0.014(2) 0.024(3) 0.0056(19) 0.011(2) 0.0020(18)
N4 0.027(2) 0.0181(19) 0.041(3) 0.0183(19) 0.021(2) 0.0122(18)
C10 0.024(2) 0.019(2) 0.026(3) 0.012(2) 0.014(2) 0.009(2)
C1 0.016(2) 0.014(2) 0.019(3) 0.0042(19) 0.0073(19) 0.0019(18)
C6 0.026(2) 0.019(2) 0.027(3) 0.008(2) 0.013(2) 0.009(2)
C7 0.036(3) 0.020(2) 0.026(3) 0.013(2) 0.017(2) 0.007(2)
C2 0.018(2) 0.017(2) 0.018(3) 0.0049(19) 0.0061(19) 0.0011(18)
C3 0.028(3) 0.019(2) 0.030(3) 0.011(2) 0.015(2) 0.007(2)
N2 0.0190(19) 0.022(2) 0.031(2) 0.0146(19) 0.0174(18) 0.0082(17)
C8 0.030(3) 0.018(2) 0.025(3) 0.006(2) 0.018(2) 0.002(2)
C9 0.021(2) 0.023(2) 0.021(3) 0.004(2) 0.011(2) 0.005(2)
C4 0.017(2) 0.021(2) 0.024(3) 0.010(2) 0.010(2) 0.0076(19)

loop_
_atom_type_symbol
_atom_type_description
_atom_type_scat_dispersion_real
_atom_type_scat_dispersion_imag
_atom_type_scat_source
C C 0.0181 0.0091 'International Tables Vol C Tables 4.2.6.8 and 6.1.1.4'
H H 0.0000 0.0000 'International Tables Vol C Tables 4.2.6.8 and 6.1.1.4'
N N 0.0311 0.0180 'International Tables Vol C Tables 4.2.6.8 and 6.1.1.4'
O O 0.0492 0.0322 'International Tables Vol C Tables 4.2.6.8 and 6.1.1.4'
Cl Cl 0.3639 0.7018 'International Tables Vol C Tables 4.2.6.8 and 6.1.1.4'
Zn Zn -1.5491 0.6778 'International Tables Vol C Tables 4.2.6.8 and 6.1.1.4'

loop_
_geom_angle_atom_site_label_1
_geom_angle_atom_site_label_2
_geom_angle_atom_site_label_3
_geom_angle
Cl1 Zn1 Cl2 111.51(5)
N1 Zn1 Cl2 109.77(13)
N1 Zn1 Cl1 135.69(13)
N1 Zn1 N2 76.47(15)
N2 Zn1 Cl2 107.98(12)
N2 Zn1 Cl1 104.93(12)
C1 O1 N2 111.5(3)
C1 N3 H3 117.8
C4 N3 H3 117.8
C4 N3 C1 124.3(4)
Zn1 N1 H1 121.8
C1 N1 Zn1 116.4(3)
C1 N1 H1 121.8
C10 C5 C4 123.6(4)
C6 C5 C10 119.8(4)
C6 C5 C4 116.6(4)
H4A N4 H4B 120.0
C2 N4 H4A 120.0
C2 N4 H4B 120.0
C5 C10 H10 120.4
C9 C10 C5 119.1(4)
C9 C10 H10 120.4
O1 C1 N3 108.9(4)
N1 C1 O1 122.8(4)
N1 C1 N3 128.2(4)
C5 C6 H6 119.8
C7 C6 C5 120.3(4)
C7 C6 H6 119.8
C6 C7 H7 119.8
C6 C7 C8 120.4(5)
C8 C7 H7 119.8
N4 C2 C3 119.4(4)
N2 C2 N4 124.4(4)
N2 C2 C3 116.2(4)
C2 C3 H3A 109.5
C2 C3 H3B 109.5
C2 C3 H3C 109.5
H3A C3 H3B 109.5
H3A C3 H3C 109.5
H3B C3 H3C 109.5
O1 N2 Zn1 110.5(3)
C2 N2 Zn1 141.4(3)
C2 N2 O1 107.9(4)
C7 C8 H8 120.2
C7 C8 C9 119.6(4)
C9 C8 H8 120.2
C10 C9 C8 120.8(4)
C10 C9 H9 119.6
C8 C9 H9 119.6
O2 C4 N3 121.3(4)
O2 C4 C5 121.7(4)
N3 C4 C5 117.0(4)

loop_
_geom_bond_atom_site_label_1
_geom_bond_atom_site_label_2
_geom_bond_distance
Zn1 Cl2 2.2654(14)
Zn1 Cl1 2.2159(13)
Zn1 N1 1.996(4)
Zn1 N2 2.146(4)
O1 C1 1.337(6)
O1 N2 1.440(5)
O2 C4 1.228(6)
N3 H3 0.8600
N3 C1 1.385(6)
N3 C4 1.370(6)
N1 H1 0.8600
N1 C1 1.266(6)
C5 C10 1.402(6)
C5 C6 1.392(7)
C5 C4 1.493(6)
N4 H4A 0.8600
N4 H4B 0.8600
N4 C2 1.326(6)
C10 H10 0.9300
C10 C9 1.383(7)
C6 H6 0.9300
C6 C7 1.377(7)
C7 H7 0.9300
C7 C8 1.382(7)
C2 C3 1.487(6)
C2 N2 1.313(6)
C3 H3A 0.9600
C3 H3B 0.9600
C3 H3C 0.9600
C8 H8 0.9300
C8 C9 1.393(7)
C9 H9 0.9300

loop_
_geom_torsion_atom_site_label_1
_geom_torsion_atom_site_label_2
_geom_torsion_atom_site_label_3
_geom_torsion_atom_site_label_4
_geom_torsion
Zn1 N1 C1 O1 -14.0(7)
Zn1 N1 C1 N3 162.7(4)
Cl2 Zn1 N1 C1 -90.8(4)
Cl2 Zn1 N2 O1 95.0(3)
Cl2 Zn1 N2 C2 -78.3(6)
Cl1 Zn1 N1 C1 111.4(4)
Cl1 Zn1 N2 O1 -145.9(3)
Cl1 Zn1 N2 C2 40.8(6)
N1 Zn1 N2 O1 -11.7(3)
N1 Zn1 N2 C2 175.0(6)
C5 C10 C9 C8 -2.2(8)
C5 C6 C7 C8 0.3(8)
N4 C2 N2 Zn1 175.3(4)
N4 C2 N2 O1 1.9(7)
C10 C5 C6 C7 -0.6(8)
C10 C5 C4 O2 161.5(5)
C10 C5 C4 N3 -19.8(7)
C1 O1 N2 Zn1 8.8(4)
C1 O1 N2 C2 -175.7(4)
C1 N3 C4 O2 2.2(8)
C1 N3 C4 C5 -176.5(4)
C6 C5 C10 C9 1.6(8)
C6 C5 C4 O2 -16.7(7)
C6 C5 C4 N3 161.9(5)
C6 C7 C8 C9 -0.8(8)
C7 C8 C9 C10 1.8(8)
C3 C2 N2 Zn1 -5.9(8)
C3 C2 N2 O1 -179.3(4)
N2 Zn1 N1 C1 13.7(4)
N2 O1 C1 N3 -174.6(4)
N2 O1 C1 N1 2.6(7)
C4 N3 C1 O1 179.3(4)
C4 N3 C1 N1 2.3(8)
C4 C5 C10 C9 -176.6(4)
C4 C5 C6 C7 177.7(5)
